data_1560016
loop_
_publ_author_name
'Kleinmans, Roman'
'Will, Leon E.'
'Schwarz, J. Luca'
'Glorius, Frank'

_publ_section_title
;
 Photoredox-enabled 1,2-dialkylation of \a-substituted acrylates via
 Ireland--Claisen rearrangement
;
_journal_issue 8
_journal_name_full 'Chemical Science'
_journal_page_first 2816
_journal_page_last 2822
_journal_paper_doi 10.1039/D0SC06385A
_journal_volume 12
_journal_year 2021
_chemical_formula_sum 'C12 H21 N O2 S'
_chemical_formula_weight 243.36
_space_group_crystal_system triclinic
_space_group_IT_number 2
_space_group_name_Hall '-P 1'
_space_group_name_H-M_alt 'P -1'
_atom_sites_solution_hydrogens geom
_audit_creation_method 'APEX3 v2019.1-0'
_audit_update_record
;
2020-09-22 deposited with the CCDC.	2021-01-07 downloaded from the CCDC.
;
_cell_angle_alpha 65.837(3)
_cell_angle_beta 82.374(3)
_cell_angle_gamma 88.124(4)
_cell_formula_units_Z 2
_cell_length_a 6.3005(3)
_cell_length_b 10.5228(5)
_cell_length_c 10.9791(5)
_cell_measurement_reflns_used 1477
_cell_measurement_temperature 100.(2)
_cell_measurement_theta_max 66.0528
_cell_measurement_theta_min 4.4522
_cell_volume 658.07(6)
_computing_cell_refinement 'SAINT V8.40A (Bruker Nano, Inc., 2019)'
_computing_data_collection 'APEX3 v2019.1-0'
_computing_data_reduction 'SAINT V8.40A (Bruker Nano, Inc., 2019)'
_computing_molecular_graphics 'shelXle (C.B. Huebschle, rev 958)'
_computing_structure_refinement 'SHELXL-2018/3 (Sheldrick, 2018)'
_computing_structure_solution 'SHELXT 2014/5 (Sheldrick, 2014)'
_diffrn_ambient_temperature 100.(2)
_diffrn_detector_area_resol_mean 7.3910
_diffrn_measured_fraction_theta_full 0.995
_diffrn_measured_fraction_theta_max 0.995
_diffrn_measurement_device_type 'Bruker D8 Venture PHOTON III Diffractometer'
_diffrn_measurement_method 'phi / omega scans'
_diffrn_radiation_monochromator 'MX mirror'
_diffrn_radiation_type CuK\a
_diffrn_radiation_wavelength 1.54178
_diffrn_reflns_av_R_equivalents 0.0927
_diffrn_reflns_av_unetI/netI 0.0642
_diffrn_reflns_limit_h_max 7
_diffrn_reflns_limit_h_min -7
_diffrn_reflns_limit_k_max 12
_diffrn_reflns_limit_k_min -10
_diffrn_reflns_limit_l_max 13
_diffrn_reflns_limit_l_min -13
_diffrn_reflns_number 9493
_diffrn_reflns_theta_full 66.63
_diffrn_reflns_theta_max 66.63
_diffrn_reflns_theta_min 4.45
_diffrn_source 'Cu Ims'
_diffrn_source_type 'micro focus tube'
_exptl_absorpt_coefficient_mu 2.080
_exptl_absorpt_correction_T_max 0.92
_exptl_absorpt_correction_T_min 0.76
_exptl_absorpt_correction_type 'Numerical Mu From Formula'
_exptl_absorpt_process_details
;
SADABS-2016/2 Bruker AXS area detector scaling and absorption correction.
Krause, L., Herbst-Irmer, R., Sheldrick G.M. & Stalke D.,
J. Appl. Cryst. 48 (2015) 3-10
;
_exptl_crystal_colour colourless
_exptl_crystal_density_diffrn 1.228
_exptl_crystal_density_method 'not measured'
_exptl_crystal_description needle
_exptl_crystal_F_000 264
_exptl_crystal_size_max 0.218
_exptl_crystal_size_mid 0.096
_exptl_crystal_size_min 0.041
_refine_diff_density_max 0.398
_refine_diff_density_min -0.198
_refine_ls_extinction_method none
_refine_ls_goodness_of_fit_ref 1.035
_refine_ls_hydrogen_treatment constr
_refine_ls_matrix_type full
_refine_ls_number_parameters 266
_refine_ls_number_reflns 2315
_refine_ls_number_restraints 281
_refine_ls_restrained_S_all 1.036
_refine_ls_R_factor_all 0.1147
_refine_ls_R_factor_gt 0.0643
_refine_ls_shift/su_max 0.000
_refine_ls_shift/su_mean 0.000
_refine_ls_structure_factor_coef Fsqd
_refine_ls_weighting_details 'w=1/[\s^2^(Fo^2^)+(0.1007P)^2^+0.1263P] where P=(Fo^2^+2Fc^2^)/3'
_refine_ls_weighting_scheme calc
_refine_ls_wR_factor_gt 0.1657
_refine_ls_wR_factor_ref 0.2026
_reflns_number_gt 1318
_reflns_number_total 2315
_reflns_threshold_expression 'I > 2\s(I)'
_cod_data_source_file d0sc06385a2.cif
_cod_data_source_block glo9874
_cod_depositor_comments 'Adding full bibliography for 1560015--1560017.cif.'
_cod_database_code 1560016

loop_
_space_group_symop_operation_xyz
'x, y, z'
'-x, -y, -z'

loop_
_atom_site_type_symbol
_atom_site_label
_atom_site_fract_x
_atom_site_fract_y
_atom_site_fract_z
_atom_site_U_iso_or_equiv
_atom_site_adp_type
_atom_site_calc_flag
_atom_site_refinement_flags_adp
_atom_site_refinement_flags_occupancy
_atom_site_refinement_flags_posn
_atom_site_occupancy
_atom_site_disorder_assembly
_atom_site_disorder_group
C C4 0.7498(5) 0.8142(4) 0.4348(4) 0.0512(9) Uani d . . . 1.0 . .
H H4A 0.634578 0.846698 0.376637 0.061 Uiso calc U . R 1.0 . .
H H4B 0.775253 0.886517 0.467513 0.061 Uiso calc U . R 1.0 . .
C C3 0.6759(5) 0.6812(4) 0.5537(4) 0.0525(9) Uani d U . D 1.0 . .
H H3A 0.795273 0.641968 0.607229 0.063 Uiso calc U . R 1.0 A 1
H H3B 0.630655 0.612073 0.521911 0.063 Uiso calc U . R 1.0 A 1
C C2 0.4857(18) 0.7108(19) 0.6427(12) 0.046(4) Uani d U P D 0.542(6) B 1
C C1 0.298(2) 0.7650(14) 0.5610(16) 0.041(3) Uani d U P D 0.542(6) B 1
O O1 0.207(2) 0.8679(12) 0.5527(15) 0.059(3) Uani d U P D 0.542(6) B 1
O O2 0.244(3) 0.6872(16) 0.500(2) 0.049(3) Uani d U P D 0.542(6) B 1
H H2 0.23491 0.60322 0.555196 0.073 Uiso calc U P R 0.542(6) B 1
C C5 0.545(2) 0.8006(15) 0.7126(18) 0.045(3) Uani d U P D 0.542(6) B 1
H H5A 0.557943 0.898697 0.645765 0.054 Uiso calc U P R 0.542(6) B 1
H H5B 0.425944 0.794516 0.783243 0.054 Uiso calc U P R 0.542(6) B 1
C C6 0.7370(11) 0.7675(7) 0.7729(7) 0.059(2) Uani d U P D 0.542(6) B 1
H H6 0.868862 0.783004 0.715195 0.071 Uiso calc U P R 0.542(6) B 1
C C7 0.7442(14) 0.7163(9) 0.9044(8) 0.080(3) Uani d U P D 0.542(6) B 1
H H7A 0.615271 0.699486 0.964971 0.096 Uiso calc U P R 0.542(6) B 1
H H7B 0.87823 0.696335 0.93821 0.096 Uiso calc U P R 0.542(6) B 1
C C8 0.409(3) 0.5674(18) 0.754(2) 0.084(7) Uani d U P D 0.542(6) B 1
H H8A 0.368956 0.506694 0.71205 0.126 Uiso calc U P R 0.542(6) B 1
H H8B 0.524527 0.525211 0.807929 0.126 Uiso calc U P R 0.542(6) B 1
H H8C 0.284357 0.579274 0.811497 0.126 Uiso calc U P R 0.542(6) B 1
C C2A 0.475(2) 0.688(2) 0.6478(13) 0.046(4) Uani d U P D 0.458(6) B 2
C C1A 0.288(3) 0.7337(18) 0.563(2) 0.056(5) Uani d U P D 0.458(6) B 2
O O1A 0.227(4) 0.655(2) 0.518(3) 0.066(5) Uani d U P D 0.458(6) B 2
O O2A 0.215(3) 0.8563(17) 0.531(2) 0.092(5) Uani d U P D 0.458(6) B 2
H H2A 0.16405 0.865561 0.601918 0.137 Uiso calc U P R 0.458(6) B 2
C C5A 0.428(3) 0.5461(19) 0.764(2) 0.053(4) Uani d U P D 0.458(6) B 2
H H501 0.431999 0.474241 0.727451 0.063 Uiso calc U P R 0.458(6) B 2
H H502 0.541809 0.525933 0.822842 0.063 Uiso calc U P R 0.458(6) B 2
C C6A 0.2273(16) 0.5358(12) 0.8430(10) 0.088(3) Uani d U P D 0.458(6) B 2
H H6A 0.111589 0.589804 0.802829 0.105 Uiso calc U P R 0.458(6) B 2
C C7A 0.200(2) 0.4510(13) 0.9729(11) 0.105(4) Uani d U P D 0.458(6) B 2
H H701 0.315263 0.396788 1.013348 0.126 Uiso calc U P R 0.458(6) B 2
H H702 0.064757 0.44449 1.025361 0.126 Uiso calc U P R 0.458(6) B 2
C C8A 0.514(4) 0.803(2) 0.695(3) 0.070(6) Uani d U P D 0.458(6) B 2
H H801 0.54331 0.891801 0.616541 0.104 Uiso calc U P R 0.458(6) B 2
H H802 0.386257 0.811046 0.752817 0.104 Uiso calc U P R 0.458(6) B 2
H H803 0.636665 0.779284 0.745751 0.104 Uiso calc U P R 0.458(6) B 2
N N1 0.9486(4) 0.7986(3) 0.3532(3) 0.0513(7) Uani d U . D 1.0 . .
C C11 0.894(2) 0.6978(13) 0.2965(14) 0.052(3) Uani d U P D 0.52(2) C 1
H H11C 0.78161 0.737649 0.236857 0.063 Uiso calc U P R 0.52(2) C 1
H H11D 0.834868 0.610176 0.371002 0.063 Uiso calc U P R 0.52(2) C 1
C C12 1.091(2) 0.6656(11) 0.2165(10) 0.055(3) Uani d U P D 0.52(2) C 1
H H12C 1.047766 0.598209 0.181925 0.066 Uiso calc U P R 0.52(2) C 1
H H12D 1.198207 0.620766 0.278097 0.066 Uiso calc U P R 0.52(2) C 1
S S1 1.2123(14) 0.8165(8) 0.0774(4) 0.0692(15) Uani d U P D 0.52(2) C 1
C C13 1.244(2) 0.9148(14) 0.1749(11) 0.061(3) Uani d U P D 0.52(2) C 1
H H13C 1.341691 0.865481 0.242278 0.073 Uiso calc U P R 0.52(2) C 1
H H13D 1.310091 1.007041 0.114791 0.073 Uiso calc U P R 0.52(2) C 1
C C14 1.028(3) 0.9347(12) 0.2472(18) 0.058(4) Uani d U P D 0.52(2) C 1
H H14C 1.04631 1.0014 0.287911 0.07 Uiso calc U P R 0.52(2) C 1
H H14D 0.923995 0.972993 0.18191 0.07 Uiso calc U P R 0.52(2) C 1
C C11A 0.943(2) 0.7156(17) 0.2733(17) 0.065(4) Uani d U P D 0.48(2) C 2
H H11A 0.849595 0.760686 0.202279 0.078 Uiso calc U P R 0.48(2) C 2
H H11B 0.881969 0.62158 0.332298 0.078 Uiso calc U P R 0.48(2) C 2
C C12A 1.167(2) 0.7029(14) 0.2090(12) 0.073(4) Uani d U P D 0.48(2) C 2
H H12A 1.162936 0.633195 0.170169 0.087 Uiso calc U P R 0.48(2) C 2
H H12B 1.263059 0.668139 0.279669 0.087 Uiso calc U P R 0.48(2) C 2
S S1A 1.2763(13) 0.8638(12) 0.0794(5) 0.0803(18) Uani d U P D 0.48(2) C 2
C C13A 1.247(3) 0.9628(18) 0.1802(14) 0.075(4) Uani d U P D 0.48(2) C 2
H H13A 1.358176 0.93479 0.241476 0.09 Uiso calc U P R 0.48(2) C 2
H H13B 1.271649 1.062707 0.120381 0.09 Uiso calc U P R 0.48(2) C 2
C C14A 1.028(3) 0.9440(13) 0.264(2) 0.061(4) Uani d U P D 0.48(2) C 2
H H14A 1.030425 0.996174 0.320973 0.073 Uiso calc U P R 0.48(2) C 2
H H14B 0.921235 0.988515 0.201232 0.073 Uiso calc U P R 0.48(2) C 2

loop_
_atom_site_aniso_label
_atom_site_aniso_U_11
_atom_site_aniso_U_22
_atom_site_aniso_U_33
_atom_site_aniso_U_12
_atom_site_aniso_U_13
_atom_site_aniso_U_23
C4 0.0309(16) 0.064(2) 0.065(2) 0.0049(15) -0.0051(14) -0.0335(19)
C3 0.0368(16) 0.055(2) 0.066(2) 0.0037(14) -0.0130(15) -0.0242(18)
C2 0.032(4) 0.048(6) 0.060(5) -0.003(4) -0.006(4) -0.023(4)
C1 0.029(4) 0.039(5) 0.059(4) -0.003(4) -0.012(3) -0.022(4)
O1 0.057(5) 0.058(5) 0.084(5) 0.024(4) -0.025(4) -0.050(4)
O2 0.038(5) 0.047(5) 0.070(6) 0.005(4) -0.009(4) -0.033(5)
C5 0.036(5) 0.057(5) 0.050(5) 0.000(3) -0.009(4) -0.027(4)
C6 0.056(4) 0.060(4) 0.062(4) 0.000(3) -0.010(3) -0.026(3)
C7 0.081(5) 0.087(6) 0.070(5) -0.009(4) -0.012(4) -0.029(4)
C8 0.061(8) 0.086(10) 0.084(9) 0.004(6) -0.030(6) -0.007(7)
C2A 0.033(5) 0.050(7) 0.056(6) -0.003(4) -0.008(4) -0.021(4)
C1A 0.038(6) 0.052(7) 0.070(6) 0.005(5) 0.002(4) -0.019(5)
O1A 0.039(5) 0.083(10) 0.076(7) -0.008(7) -0.009(5) -0.031(7)
O2A 0.033(6) 0.107(10) 0.111(10) -0.005(6) -0.015(5) -0.017(7)
C5A 0.039(6) 0.046(5) 0.061(6) -0.001(4) -0.005(5) -0.011(4)
C6A 0.070(5) 0.102(6) 0.078(5) 0.001(4) -0.004(4) -0.026(5)
C7A 0.097(7) 0.130(9) 0.073(6) 0.005(6) -0.016(6) -0.026(6)
C8A 0.053(8) 0.098(9) 0.065(8) 0.013(6) -0.024(6) -0.037(6)
N1 0.0355(14) 0.0676(19) 0.0557(16) 0.0065(13) -0.0046(12) -0.0311(15)
C11 0.054(5) 0.059(5) 0.049(5) 0.010(4) -0.004(4) -0.029(4)
C12 0.057(5) 0.054(4) 0.055(4) 0.006(4) -0.003(4) -0.026(3)
S1 0.077(3) 0.075(3) 0.0556(14) 0.0050(19) 0.0015(14) -0.0293(15)
C13 0.055(4) 0.060(5) 0.060(4) -0.002(4) 0.008(3) -0.023(4)
C14 0.056(6) 0.073(6) 0.052(5) 0.003(4) -0.005(4) -0.032(4)
C11A 0.064(6) 0.073(6) 0.057(6) 0.004(4) 0.002(4) -0.028(4)
C12A 0.069(6) 0.080(6) 0.067(5) 0.010(5) 0.002(4) -0.032(4)
S1A 0.066(2) 0.105(4) 0.0713(18) 0.004(2) 0.0114(15) -0.044(2)
C13A 0.072(5) 0.082(7) 0.071(5) 0.003(5) 0.008(4) -0.038(5)
C14A 0.050(6) 0.076(6) 0.059(6) 0.002(4) 0.002(4) -0.031(4)

loop_
_atom_type_symbol
_atom_type_description
_atom_type_scat_dispersion_real
_atom_type_scat_dispersion_imag
_atom_type_scat_source
C C 0.0181 0.0091 'International Tables Vol C Tables 4.2.6.8 and 6.1.1.4'
H H 0.0000 0.0000 'International Tables Vol C Tables 4.2.6.8 and 6.1.1.4'
N N 0.0311 0.0180 'International Tables Vol C Tables 4.2.6.8 and 6.1.1.4'
O O 0.0492 0.0322 'International Tables Vol C Tables 4.2.6.8 and 6.1.1.4'
S S 0.3331 0.5567 'International Tables Vol C Tables 4.2.6.8 and 6.1.1.4'

loop_
_geom_angle_atom_site_label_1
_geom_angle_atom_site_label_2
_geom_angle_atom_site_label_3
_geom_angle_site_symmetry_1
_geom_angle_site_symmetry_3
_geom_angle
_geom_angle_publ_flag
N1 C4 C3 . . 113.2(3) ?
N1 C4 H4A . . 108.9 ?
C3 C4 H4A . . 108.9 ?
N1 C4 H4B . . 108.9 ?
C3 C4 H4B . . 108.9 ?
H4A C4 H4B . . 107.8 ?
C4 C3 C2A . . 117.1(8) ?
C4 C3 C2 . . 109.7(7) ?
C4 C3 H3A . . 109.7 ?
C2 C3 H3A . . 109.7 ?
C4 C3 H3B . . 109.7 ?
C2 C3 H3B . . 109.7 ?
H3A C3 H3B . . 108.2 ?
C5 C2 C1 . . 114.3(12) ?
C5 C2 C8 . . 107.3(11) ?
C1 C2 C8 . . 105.3(13) ?
C5 C2 C3 . . 114.1(11) ?
C1 C2 C3 . . 109.3(8) ?
C8 C2 C3 . . 105.8(13) ?
O1 C1 O2 . . 122.3(11) ?
O1 C1 C2 . . 122.9(13) ?
O2 C1 C2 . . 114.8(13) ?
C1 O2 H2 . . 109.5 ?
C6 C5 C2 . . 116.6(10) ?
C6 C5 H5A . . 108.1 ?
C2 C5 H5A . . 108.1 ?
C6 C5 H5B . . 108.1 ?
C2 C5 H5B . . 108.1 ?
H5A C5 H5B . . 107.3 ?
C7 C6 C5 . . 124.3(9) ?
C7 C6 H6 . . 117.8 ?
C5 C6 H6 . . 117.8 ?
C6 C7 H7A . . 120.0 ?
C6 C7 H7B . . 120.0 ?
H7A C7 H7B . . 120.0 ?
C2 C8 H8A . . 109.5 ?
C2 C8 H8B . . 109.5 ?
H8A C8 H8B . . 109.5 ?
C2 C8 H8C . . 109.5 ?
H8A C8 H8C . . 109.5 ?
H8B C8 H8C . . 109.5 ?
C5A C2A C8A . . 112.8(12) ?
C5A C2A C1A . . 111.2(16) ?
C8A C2A C1A . . 107.4(15) ?
C5A C2A C3 . . 109.9(12) ?
C8A C2A C3 . . 108.1(15) ?
C1A C2A C3 . . 107.2(11) ?
O1A C1A O2A . . 121.8(15) ?
O1A C1A C2A . . 118.3(18) ?
O2A C1A C2A . . 119.6(17) ?
C1A O2A H2A . . 109.5 ?
C6A C5A C2A . . 113.9(14) ?
C6A C5A H501 . . 108.8 ?
C2A C5A H501 . . 108.8 ?
C6A C5A H502 . . 108.8 ?
C2A C5A H502 . . 108.8 ?
H501 C5A H502 . . 107.7 ?
C7A C6A C5A . . 120.4(13) ?
C7A C6A H6A . . 119.8 ?
C5A C6A H6A . . 119.8 ?
C6A C7A H701 . . 120.0 ?
C6A C7A H702 . . 120.0 ?
H701 C7A H702 . . 120.0 ?
C2A C8A H801 . . 109.5 ?
C2A C8A H802 . . 109.5 ?
H801 C8A H802 . . 109.5 ?
C2A C8A H803 . . 109.5 ?
H801 C8A H803 . . 109.5 ?
H802 C8A H803 . . 109.5 ?
C11A N1 C4 . . 119.7(6) ?
C14 N1 C4 . . 111.2(6) ?
C11A N1 C14A . . 110.2(10) ?
C4 N1 C14A . . 105.5(6) ?
C14 N1 C11 . . 112.5(9) ?
C4 N1 C11 . . 106.2(5) ?
N1 C11 C12 . . 111.4(8) ?
N1 C11 H11C . . 109.3 ?
C12 C11 H11C . . 109.3 ?
N1 C11 H11D . . 109.3 ?
C12 C11 H11D . . 109.3 ?
H11C C11 H11D . . 108.0 ?
C11 C12 S1 . . 113.8(7) ?
C11 C12 H12C . . 108.8 ?
S1 C12 H12C . . 108.8 ?
C11 C12 H12D . . 108.8 ?
S1 C12 H12D . . 108.8 ?
H12C C12 H12D . . 107.7 ?
C12 S1 C13 . . 95.6(5) ?
C14 C13 S1 . . 111.4(10) ?
C14 C13 H13C . . 109.3 ?
S1 C13 H13C . . 109.3 ?
C14 C13 H13D . . 109.3 ?
S1 C13 H13D . . 109.3 ?
H13C C13 H13D . . 108.0 ?
N1 C14 C13 . . 109.0(10) ?
N1 C14 H14C . . 109.9 ?
C13 C14 H14C . . 109.9 ?
N1 C14 H14D . . 109.9 ?
C13 C14 H14D . . 109.9 ?
H14C C14 H14D . . 108.3 ?
N1 C11A C12A . . 110.5(10) ?
N1 C11A H11A . . 109.5 ?
C12A C11A H11A . . 109.5 ?
N1 C11A H11B . . 109.5 ?
C12A C11A H11B . . 109.5 ?
H11A C11A H11B . . 108.1 ?
C11A C12A S1A . . 113.4(9) ?
C11A C12A H12A . . 108.9 ?
S1A C12A H12A . . 108.9 ?
C11A C12A H12B . . 108.9 ?
S1A C12A H12B . . 108.9 ?
H12A C12A H12B . . 107.7 ?
C12A S1A C13A . . 96.6(6) ?
C14A C13A S1A . . 113.7(11) ?
C14A C13A H13A . . 108.8 ?
S1A C13A H13A . . 108.8 ?
C14A C13A H13B . . 108.8 ?
S1A C13A H13B . . 108.8 ?
H13A C13A H13B . . 107.7 ?
N1 C14A C13A . . 117.9(12) ?
N1 C14A H14A . . 107.8 ?
C13A C14A H14A . . 107.8 ?
N1 C14A H14B . . 107.8 ?
C13A C14A H14B . . 107.8 ?
H14A C14A H14B . . 107.2 ?

loop_
_geom_bond_atom_site_label_1
_geom_bond_atom_site_label_2
_geom_bond_site_symmetry_2
_geom_bond_distance
_geom_bond_publ_flag
C4 N1 . 1.486(4) ?
C4 C3 . 1.505(5) ?
C4 H4A . 0.99 ?
C4 H4B . 0.99 ?
C3 C2A . 1.544(11) ?
C3 C2 . 1.550(10) ?
C3 H3A . 0.99 ?
C3 H3B . 0.99 ?
C2 C5 . 1.522(14) ?
C2 C1 . 1.533(10) ?
C2 C8 . 1.543(15) ?
C1 O1 . 1.184(13) ?
C1 O2 . 1.323(14) ?
O2 H2 . 0.84 ?
C5 C6 . 1.418(17) ?
C5 H5A . 0.99 ?
C5 H5B . 0.99 ?
C6 C7 . 1.326(10) ?
C6 H6 . 0.95 ?
C7 H7A . 0.95 ?
C7 H7B . 0.95 ?
C8 H8A . 0.98 ?
C8 H8B . 0.98 ?
C8 H8C . 0.98 ?
C2A C5A . 1.522(18) ?
C2A C8A . 1.535(19) ?
C2A C1A . 1.540(12) ?
C1A O1A . 1.214(18) ?
C1A O2A . 1.278(18) ?
O2A H2A . 0.84 ?
C5A C6A . 1.412(18) ?
C5A H501 . 0.99 ?
C5A H502 . 0.99 ?
C6A C7A . 1.328(13) ?
C6A H6A . 0.95 ?
C7A H701 . 0.95 ?
C7A H702 . 0.95 ?
C8A H801 . 0.98 ?
C8A H802 . 0.98 ?
C8A H803 . 0.98 ?
N1 C11A . 1.474(11) ?
N1 C14 . 1.478(11) ?
N1 C14A . 1.498(11) ?
N1 C11 . 1.503(10) ?
C11 C12 . 1.534(11) ?
C11 H11C . 0.99 ?
C11 H11D . 0.99 ?
C12 S1 . 1.796(9) ?
C12 H12C . 0.99 ?
C12 H12D . 0.99 ?
S1 C13 . 1.798(10) ?
C13 C14 . 1.534(12) ?
C13 H13C . 0.99 ?
C13 H13D . 0.99 ?
C14 H14C . 0.99 ?
C14 H14D . 0.99 ?
C11A C12A . 1.520(12) ?
C11A H11A . 0.99 ?
C11A H11B . 0.99 ?
C12A S1A . 1.791(10) ?
C12A H12A . 0.99 ?
C12A H12B . 0.99 ?
S1A C13A . 1.794(10) ?
C13A C14A . 1.524(12) ?
C13A H13A . 0.99 ?
C13A H13B . 0.99 ?
C14A H14A . 0.99 ?
C14A H14B . 0.99 ?

loop_
_geom_torsion_atom_site_label_1
_geom_torsion_atom_site_label_2
_geom_torsion_atom_site_label_3
_geom_torsion_atom_site_label_4
_geom_torsion_site_symmetry_1
_geom_torsion_site_symmetry_2
_geom_torsion_site_symmetry_3
_geom_torsion_site_symmetry_4
_geom_torsion
_geom_torsion_publ_flag
N1 C4 C3 C2A . . . . 177.8(8) ?
N1 C4 C3 C2 . . . . 172.9(6) ?
C4 C3 C2 C5 . . . . -67.3(11) ?
C4 C3 C2 C1 . . . . 62.0(13) ?
C4 C3 C2 C8 . . . . 175.0(10) ?
C5 C2 C1 O1 . . . . 0.(2) ?
C8 C2 C1 O1 . . . . 118.(2) ?
C3 C2 C1 O1 . . . . -129.2(17) ?
C5 C2 C1 O2 . . . . -179.6(16) ?
C8 C2 C1 O2 . . . . -62.1(19) ?
C3 C2 C1 O2 . . . . 51.(2) ?
C1 C2 C5 C6 . . . . -170.9(12) ?
C8 C2 C5 C6 . . . . 72.7(15) ?
C3 C2 C5 C6 . . . . -44.1(17) ?
C2 C5 C6 C7 . . . . -112.4(14) ?
C4 C3 C2A C5A . . . . -178.3(11) ?
C4 C3 C2A C8A . . . . -54.9(13) ?
C4 C3 C2A C1A . . . . 60.7(16) ?
C5A C2A C1A O1A . . . . -54.(3) ?
C8A C2A C1A O1A . . . . -178.(2) ?
C3 C2A C1A O1A . . . . 66.(3) ?
C5A C2A C1A O2A . . . . 132.(2) ?
C8A C2A C1A O2A . . . . 8.(3) ?
C3 C2A C1A O2A . . . . -108.(2) ?
C8A C2A C5A C6A . . . . 69.(2) ?
C1A C2A C5A C6A . . . . -51.(2) ?
C3 C2A C5A C6A . . . . -170.0(15) ?
C2A C5A C6A C7A . . . . -150.3(16) ?
C3 C4 N1 C11A . . . . 69.3(9) ?
C3 C4 N1 C14 . . . . -173.6(11) ?
C3 C4 N1 C14A . . . . -165.9(12) ?
C3 C4 N1 C11 . . . . 63.7(7) ?
C14 N1 C11 C12 . . . . 61.6(13) ?
C4 N1 C11 C12 . . . . -176.5(8) ?
N1 C11 C12 S1 . . . . -59.2(12) ?
C11 C12 S1 C13 . . . . 54.0(9) ?
C12 S1 C13 C14 . . . . -58.2(10) ?
C4 N1 C14 C13 . . . . 174.7(10) ?
C11 N1 C14 C13 . . . . -66.2(17) ?
S1 C13 C14 N1 . . . . 68.6(16) ?
C4 N1 C11A C12A . . . . -174.7(8) ?
C14A N1 C11A C12A . . . . 62.7(16) ?
N1 C11A C12A S1A . . . . -68.8(14) ?
C11A C12A S1A C13A . . . . 55.8(11) ?
C12A S1A C13A C14A . . . . -46.7(14) ?
C11A N1 C14A C13A . . . . -57.(2) ?
C4 N1 C14A C13A . . . . 172.2(15) ?
S1A C13A C14A N1 . . . . 53.(2) ?
